data_7130751
loop_
_publ_author_name
'Sato, Ryota'
'Iida, Tomoki'
'Kanbara, Takaki'
'Kuwabara, Junpei'

_publ_section_title
;
 Unique regioselectivity of the Pd-catalysed cross-dehydrogenative
 coupling reaction of simple polyaromatic hydrocarbons with
 polyfluoroarenes
;
_journal_name_full 'Chemical Communications'
_journal_paper_doi 10.1039/D2CC04655E
_journal_year 2022
_chemical_formula_moiety 'C13 H4 F5'
_chemical_formula_sum 'C13 H4 F5'
_chemical_formula_weight 255.17
_space_group_crystal_system monoclinic
_space_group_IT_number 15
_space_group_name_Hall '-C 2yc'
_space_group_name_H-M_alt 'C 1 2/c 1'
_atom_sites_solution_hydrogens geom
_atom_sites_solution_primary direct
_atom_sites_solution_secondary difmap
_audit_creation_date 2021-10-08
_audit_creation_method 'by CrystalStructure 4.3'
_audit_update_record
;
2021-10-11 deposited with the CCDC.	2022-09-09 downloaded from the CCDC.
;
_cell_angle_alpha 90.0000
_cell_angle_beta 106.248(3)
_cell_angle_gamma 90.0000
_cell_formula_units_Z 8
_cell_length_a 22.572(5)
_cell_length_b 6.5859(15)
_cell_length_c 13.304(3)
_cell_measurement_reflns_used 1427
_cell_measurement_temperature 120
_cell_measurement_theta_max 26.77
_cell_measurement_theta_min 3.19
_cell_volume 1898.7(7)
_computing_cell_refinement Unknown
_computing_data_collection Unknown
_computing_data_reduction Unknown
_computing_molecular_graphics 'CrystalStructure 4.3'
_computing_publication_material 'CrystalStructure 4.3 (Rigaku, 2019)'
_computing_structure_refinement 'SHELXL Version 2018/3 (Sheldrick, 2008)'
_computing_structure_solution 'SIR2002 (Burla, et al., 2003)'
_diffrn_ambient_temperature 120
_diffrn_measured_fraction_theta_full 0.998
_diffrn_measured_fraction_theta_max 0.998
_diffrn_measurement_device_type 'Bruker APEX-II CCD'
_diffrn_measurement_method 'phi and omega scans'
_diffrn_radiation_monochromator 'Bruker Helios multilayer confocal mirror'
_diffrn_radiation_source 'Bruker TXS fine-focus rotating anode'
_diffrn_radiation_type MoK\a
_diffrn_radiation_wavelength 0.71073
_diffrn_reflns_av_R_equivalents 0.0312
_diffrn_reflns_av_unetI/netI 0.0389
_diffrn_reflns_Laue_measured_fraction_full 0.998
_diffrn_reflns_Laue_measured_fraction_max 0.998
_diffrn_reflns_limit_h_max 23
_diffrn_reflns_limit_h_min -26
_diffrn_reflns_limit_k_max 7
_diffrn_reflns_limit_k_min -7
_diffrn_reflns_limit_l_max 15
_diffrn_reflns_limit_l_min -15
_diffrn_reflns_number 4351
_diffrn_reflns_point_group_measured_fraction_full 0.998
_diffrn_reflns_point_group_measured_fraction_max 0.998
_diffrn_reflns_theta_full 25.014
_diffrn_reflns_theta_max 25.014
_diffrn_reflns_theta_min 1.880
_diffrn_standards_number 0
_exptl_absorpt_coefficient_mu 0.172
_exptl_absorpt_correction_T_max 0.7456
_exptl_absorpt_correction_T_min 0.6090
_exptl_absorpt_correction_type empirical
_exptl_crystal_colour nONE
_exptl_crystal_density_diffrn 1.785
_exptl_crystal_density_method 'not measured'
_exptl_crystal_description nONE
_exptl_crystal_F_000 1016.00
_exptl_crystal_size_max 0.037
_exptl_crystal_size_mid 0.037
_exptl_crystal_size_min 0.009
_refine_diff_density_max 0.19
_refine_diff_density_min -0.24
_refine_ls_extinction_method none
_refine_ls_goodness_of_fit_ref 1.035
_refine_ls_hydrogen_treatment refxyz
_refine_ls_number_parameters 179
_refine_ls_number_reflns 1671
_refine_ls_number_restraints 0
_refine_ls_R_factor_all 0.0496
_refine_ls_R_factor_gt 0.0371
_refine_ls_shift/su_max 0.000
_refine_ls_structure_factor_coef Fsqd
_refine_ls_weighting_details 'w = 1/[\s^2^(Fo^2^)+(0.0460P)^2^+1.2687P] where P=(Fo^2^+2Fc^2^)/3'
_refine_ls_weighting_scheme calc
_refine_ls_wR_factor_gt 0.0855
_refine_ls_wR_factor_ref 0.0934
_reflns_Friedel_coverage 0.000
_reflns_number_gt 1348
_reflns_number_total 1671
_reflns_threshold_expression F^2^>2.0\s(F^2^)
_cod_data_source_file d2cc04655e2.cif
_cod_data_source_block global
_cod_original_cell_volume 1898.7(8)
_cod_database_code 7130751

loop_
_space_group_symop_operation_xyz
'x, y, z'
'-x, y, -z+1/2'
'x+1/2, y+1/2, z'
'-x+1/2, y+1/2, -z+1/2'
'-x, -y, -z'
'x, -y, z-1/2'
'-x+1/2, -y+1/2, -z'
'x+1/2, -y+1/2, z-1/2'

loop_
_atom_site_label
_atom_site_type_symbol
_atom_site_fract_x
_atom_site_fract_y
_atom_site_fract_z
_atom_site_U_iso_or_equiv
_atom_site_adp_type
_atom_site_occupancy
_atom_site_site_symmetry_order
_atom_site_calc_flag
_atom_site_refinement_flags_posn
_atom_site_refinement_flags_adp
_atom_site_refinement_flags_occupancy
_atom_site_disorder_assembly
_atom_site_disorder_group
F1 F 0.10415(5) -0.37119(17) 0.16546(9) 0.0234(3) Uani 1 1 d . . . . .
F2 F 0.16779(6) -0.31656(18) 0.02560(9) 0.0251(3) Uani 1 1 d . . . . .
F3 F 0.22964(5) 0.03646(19) 0.02134(9) 0.0253(3) Uani 1 1 d . . . . .
F4 F 0.22700(5) 0.33490(17) 0.16122(9) 0.0252(3) Uani 1 1 d . . . . .
F5 F 0.16813(5) 0.27987(17) 0.30690(9) 0.0241(3) Uani 1 1 d . . . . .
C1 C 0.06374(9) 0.0672(3) 0.34657(15) 0.0167(5) Uani 1 1 d . . . . .
C2 C 0.09996(9) -0.0811(3) 0.32288(15) 0.0171(5) Uani 1 1 d . . . . .
C3 C 0.10635(9) -0.2710(3) 0.37761(16) 0.0180(5) Uani 1 1 d . . . . .
C4 C 0.07639(9) -0.3052(3) 0.45130(16) 0.0182(5) Uani 1 1 d . . . . .
C5 C 0.03751(9) -0.1547(3) 0.47686(15) 0.0160(4) Uani 1 1 d . . . . .
C6 C -0.00642(9) 0.1862(3) 0.44782(16) 0.0169(5) Uani 1 1 d . . . . .
C7 C 0.03127(9) 0.0367(3) 0.42310(15) 0.0161(5) Uani 1 1 d . . . . .
C8 C 0.13330(9) -0.0481(3) 0.24257(15) 0.0168(5) Uani 1 1 d . . . . .
C9 C 0.13538(9) -0.1952(3) 0.16846(15) 0.0173(5) Uani 1 1 d . . . . .
C10 C 0.16736(9) -0.1696(3) 0.09514(15) 0.0184(5) Uani 1 1 d . . . . .
C11 C 0.19853(9) 0.0092(3) 0.09216(15) 0.0186(5) Uani 1 1 d . . . . .
C12 C 0.19696(9) 0.1598(3) 0.16323(16) 0.0185(5) Uani 1 1 d . . . . .
C13 C 0.16549(9) 0.1300(3) 0.23664(15) 0.0176(5) Uani 1 1 d . . . . .
H1 H 0.0577(9) 0.196(3) 0.3100(16) 0.022(6) Uiso 1 1 d . . . . .
H2 H 0.1340(10) -0.368(3) 0.3637(16) 0.021(6) Uiso 1 1 d . . . . .
H3 H 0.0804(10) -0.428(3) 0.4873(17) 0.025(6) Uiso 1 1 d . . . . .
H4 H -0.0108(8) 0.310(3) 0.4113(14) 0.010(5) Uiso 1 1 d . . . . .

loop_
_atom_site_aniso_label
_atom_site_aniso_U_11
_atom_site_aniso_U_22
_atom_site_aniso_U_33
_atom_site_aniso_U_23
_atom_site_aniso_U_13
_atom_site_aniso_U_12
F1 0.0314(7) 0.0183(7) 0.0238(6) -0.0040(5) 0.0130(5) -0.0072(5)
F2 0.0360(8) 0.0214(7) 0.0222(6) -0.0054(5) 0.0151(6) -0.0005(5)
F3 0.0276(7) 0.0302(7) 0.0244(7) 0.0025(6) 0.0174(5) -0.0009(5)
F4 0.0298(7) 0.0216(7) 0.0272(7) -0.0007(6) 0.0126(6) -0.0093(5)
F5 0.0334(7) 0.0181(7) 0.0239(6) -0.0063(5) 0.0133(6) -0.0036(5)
C1 0.0176(11) 0.0151(11) 0.0175(10) 0.0028(9) 0.0050(9) -0.0007(8)
C2 0.0166(11) 0.0184(11) 0.0164(10) -0.0004(9) 0.0047(8) -0.0013(8)
C3 0.0188(11) 0.0170(12) 0.0192(11) -0.0012(9) 0.0070(9) 0.0018(9)
C4 0.0198(11) 0.0146(11) 0.0204(11) 0.0017(9) 0.0062(9) 0.0007(8)
C5 0.0160(11) 0.0157(11) 0.0160(10) -0.0021(9) 0.0042(8) -0.0007(8)
C6 0.0200(11) 0.0116(11) 0.0193(10) 0.0024(9) 0.0057(9) -0.0004(8)
C7 0.0162(11) 0.0159(11) 0.0153(10) -0.0011(9) 0.0030(8) -0.0014(8)
C8 0.0162(11) 0.0177(11) 0.0165(10) 0.0009(9) 0.0047(9) 0.0024(8)
C9 0.0180(11) 0.0138(11) 0.0201(11) 0.0013(9) 0.0054(9) -0.0010(8)
C10 0.0229(11) 0.0160(11) 0.0166(10) -0.0033(9) 0.0059(9) 0.0032(8)
C11 0.0180(11) 0.0240(12) 0.0157(10) 0.0037(9) 0.0079(9) 0.0023(9)
C12 0.0181(11) 0.0152(11) 0.0215(11) 0.0028(9) 0.0046(9) -0.0030(8)
C13 0.0202(11) 0.0151(11) 0.0176(10) -0.0024(9) 0.0051(9) 0.0027(8)

loop_
_atom_type_symbol
_atom_type_description
_atom_type_scat_dispersion_real
_atom_type_scat_dispersion_imag
_atom_type_scat_source
C C 0.0033 0.0016
;
International Tables for Crystallography
(Vol. C, Tables 4.2.6.8 and 6.1.1.4)
;
H H 0.0000 0.0000
;
International Tables for Crystallography
(Vol. C, Table 6.1.1.4)
;
F F 0.0171 0.0103
;
International Tables for Crystallography
(Vol. C, Tables 4.2.6.8 and 6.1.1.4)
;

loop_
_geom_angle_atom_site_label_1
_geom_angle_atom_site_label_2
_geom_angle_atom_site_label_3
_geom_angle
_geom_angle_site_symmetry_1
_geom_angle_site_symmetry_3
_geom_angle_publ_flag
C2 C1 C7 121.66(19) . . ?
C2 C1 H1 121.4(12) . . ?
C7 C1 H1 116.9(12) . . ?
C1 C2 C3 119.21(18) . . ?
C1 C2 C8 121.21(18) . . ?
C3 C2 C8 119.58(18) . . ?
C4 C3 C2 120.81(19) . . ?
C4 C3 H2 121.2(13) . . ?
C2 C3 H2 117.8(13) . . ?
C3 C4 C5 121.4(2) . . ?
C3 C4 H3 121.4(13) . . ?
C5 C4 H3 117.2(13) . . ?
C6 C5 C4 122.42(19) 5_556 . ?
C6 C5 C7 119.40(18) 5_556 . ?
C4 C5 C7 118.18(18) . . ?
C5 C6 C7 121.81(19) 5_556 . ?
C5 C6 H4 120.1(12) 5_556 . ?
C7 C6 H4 118.0(12) . . ?
C6 C7 C1 122.48(19) . . ?
C6 C7 C5 118.79(18) . . ?
C1 C7 C5 118.73(18) . . ?
C9 C8 C13 115.11(18) . . ?
C9 C8 C2 122.14(18) . . ?
C13 C8 C2 122.74(18) . . ?
F1 C9 C10 117.18(17) . . ?
F1 C9 C8 119.80(17) . . ?
C10 C9 C8 123.01(18) . . ?
F2 C10 C9 120.47(18) . . ?
F2 C10 C11 119.65(18) . . ?
C9 C10 C11 119.88(18) . . ?
F3 C11 C12 120.48(18) . . ?
F3 C11 C10 120.56(18) . . ?
C12 C11 C10 118.96(18) . . ?
F4 C12 C13 120.14(18) . . ?
F4 C12 C11 119.66(17) . . ?
C13 C12 C11 120.20(18) . . ?
F5 C13 C12 117.18(18) . . ?
F5 C13 C8 119.96(17) . . ?
C12 C13 C8 122.84(19) . . ?

loop_
_geom_bond_atom_site_label_1
_geom_bond_atom_site_label_2
_geom_bond_distance
_geom_bond_site_symmetry_2
_geom_bond_publ_flag
F1 C9 1.351(2) . ?
F2 C10 1.341(2) . ?
F3 C11 1.335(2) . ?
F4 C12 1.342(2) . ?
F5 C13 1.349(2) . ?
C1 C2 1.366(3) . ?
C1 C7 1.425(3) . ?
C1 H1 0.97(2) . ?
C2 C3 1.434(3) . ?
C2 C8 1.485(3) . ?
C3 C4 1.357(3) . ?
C3 H2 0.95(2) . ?
C4 C5 1.427(3) . ?
C4 H3 0.93(2) . ?
C5 C6 1.390(3) 5_556 ?
C5 C7 1.437(3) . ?
C6 C7 1.399(3) . ?
C6 H4 0.94(2) . ?
C8 C9 1.393(3) . ?
C8 C13 1.394(3) . ?
C9 C10 1.377(3) . ?
C10 C11 1.378(3) . ?
C11 C12 1.378(3) . ?
C12 C13 1.373(3) . ?

loop_
_geom_torsion_atom_site_label_1
_geom_torsion_atom_site_label_2
_geom_torsion_atom_site_label_3
_geom_torsion_atom_site_label_4
_geom_torsion
_geom_torsion_site_symmetry_1
_geom_torsion_site_symmetry_2
_geom_torsion_site_symmetry_3
_geom_torsion_site_symmetry_4
_geom_torsion_publ_flag
C7 C1 C2 C3 -1.1(3) . . . . ?
C7 C1 C2 C8 179.64(17) . . . . ?
C1 C2 C3 C4 0.8(3) . . . . ?
C8 C2 C3 C4 -179.96(19) . . . . ?
C2 C3 C4 C5 0.1(3) . . . . ?
C3 C4 C5 C6 -179.9(2) . . . 5_556 ?
C3 C4 C5 C7 -0.7(3) . . . . ?
C5 C6 C7 C1 -179.59(18) 5_556 . . . ?
C5 C6 C7 C5 0.4(3) 5_556 . . . ?
C2 C1 C7 C6 -179.49(19) . . . . ?
C2 C1 C7 C5 0.5(3) . . . . ?
C6 C5 C7 C6 -0.4(3) 5_556 . . . ?
C4 C5 C7 C6 -179.62(18) . . . . ?
C6 C5 C7 C1 179.60(18) 5_556 . . . ?
C4 C5 C7 C1 0.4(3) . . . . ?
C1 C2 C8 C9 -136.6(2) . . . . ?
C3 C2 C8 C9 44.1(3) . . . . ?
C1 C2 C8 C13 44.4(3) . . . . ?
C3 C2 C8 C13 -134.9(2) . . . . ?
C13 C8 C9 F1 -178.03(17) . . . . ?
C2 C8 C9 F1 2.9(3) . . . . ?
C13 C8 C9 C10 0.8(3) . . . . ?
C2 C8 C9 C10 -178.26(18) . . . . ?
F1 C9 C10 F2 -1.2(3) . . . . ?
C8 C9 C10 F2 179.98(17) . . . . ?
F1 C9 C10 C11 177.99(18) . . . . ?
C8 C9 C10 C11 -0.9(3) . . . . ?
F2 C10 C11 F3 -0.7(3) . . . . ?
C9 C10 C11 F3 -179.85(17) . . . . ?
F2 C10 C11 C12 179.13(17) . . . . ?
C9 C10 C11 C12 0.0(3) . . . . ?
F3 C11 C12 F4 -0.1(3) . . . . ?
C10 C11 C12 F4 -179.90(18) . . . . ?
F3 C11 C12 C13 -179.24(17) . . . . ?
C10 C11 C12 C13 0.9(3) . . . . ?
F4 C12 C13 F5 -2.1(3) . . . . ?
C11 C12 C13 F5 177.05(17) . . . . ?
F4 C12 C13 C8 179.83(18) . . . . ?
C11 C12 C13 C8 -1.0(3) . . . . ?
C9 C8 C13 F5 -177.86(17) . . . . ?
C2 C8 C13 F5 1.2(3) . . . . ?
C9 C8 C13 C12 0.2(3) . . . . ?
C2 C8 C13 C12 179.20(18) . . . . ?
